data_7202159
loop_
_publ_author_name
'Wang, Hong'
'Wang, Yao-Yu'
'Yang, Guo-Ping'
'Wang, Cui-Juan'
'Wen, Gui-Lin'
'Shi, Qi-Zhen'
'Batten, Stuart R.'

_publ_section_title
;
 A series of intriguing metal--organic frameworks with
 3,3&#x2032;,4,4&#x2032;- benzophenonetetracarboxylic acid: structural
 adjustment and pH-dependence
;
_journal_issue 11
_journal_name_full CrystEngComm
_journal_page_first 1583
_journal_paper_doi 10.1039/b805727c
_journal_volume 10
_journal_year 2008
_chemical_formula_sum 'C29 H22 Cu N2 O10'
_chemical_formula_weight 622.03
_chemical_name_systematic
;
?
;
_space_group_IT_number 15
_symmetry_cell_setting monoclinic
_symmetry_space_group_name_Hall '-C 2yc'
_symmetry_space_group_name_H-M 'C 1 2/c 1'
_atom_sites_solution_hydrogens geom
_atom_sites_solution_primary direct
_atom_sites_solution_secondary difmap
_audit_creation_method SHELXL-97
_cell_angle_alpha 90.00
_cell_angle_beta 99.173(7)
_cell_angle_gamma 90.00
_cell_formula_units_Z 4
_cell_length_a 24.098(7)
_cell_length_b 11.347(3)
_cell_length_c 9.692(2)
_cell_measurement_temperature 296(2)
_cell_measurement_theta_max 25.10
_cell_measurement_theta_min 1.99
_cell_volume 2616.3(12)
_computing_cell_refinement 'Bruker SMART'
_computing_data_collection 'Bruker SMART'
_computing_data_reduction 'Bruker SAINT'
_computing_molecular_graphics 'Bruker SHELXTL'
_computing_publication_material 'Bruker SHELXTL'
_computing_structure_refinement 'SHELXL-97 (Sheldrick, 1997)'
_computing_structure_solution 'SHELXS-97 (Sheldrick, 1990)'
_diffrn_ambient_temperature 296(2)
_diffrn_measured_fraction_theta_full 0.995
_diffrn_measured_fraction_theta_max 0.995
_diffrn_measurement_device_type 'CCD area detector'
_diffrn_measurement_method 'phi and omega scans'
_diffrn_radiation_monochromator graphite
_diffrn_radiation_source 'fine-focus sealed tube'
_diffrn_radiation_type MoK\a
_diffrn_radiation_wavelength 0.71073
_diffrn_reflns_av_R_equivalents 0.0478
_diffrn_reflns_av_sigmaI/netI 0.0719
_diffrn_reflns_limit_h_max 28
_diffrn_reflns_limit_h_min -26
_diffrn_reflns_limit_k_max 13
_diffrn_reflns_limit_k_min -9
_diffrn_reflns_limit_l_max 11
_diffrn_reflns_limit_l_min -11
_diffrn_reflns_number 6464
_diffrn_reflns_theta_full 25.10
_diffrn_reflns_theta_max 25.10
_diffrn_reflns_theta_min 1.99
_exptl_absorpt_coefficient_mu 0.901
_exptl_absorpt_correction_T_max 0.9137
_exptl_absorpt_correction_T_min 0.8341
_exptl_absorpt_correction_type multi-scan
_exptl_absorpt_process_details sadabs
_exptl_crystal_colour blue
_exptl_crystal_density_diffrn 1.579
_exptl_crystal_density_method 'not measured'
_exptl_crystal_description block
_exptl_crystal_F_000 1276
_exptl_crystal_size_max 0.21
_exptl_crystal_size_mid 0.18
_exptl_crystal_size_min 0.10
_refine_diff_density_max 0.402
_refine_diff_density_min -0.375
_refine_diff_density_rms 0.064
_refine_ls_extinction_method none
_refine_ls_goodness_of_fit_ref 0.992
_refine_ls_hydrogen_treatment mixed
_refine_ls_matrix_type full
_refine_ls_number_parameters 226
_refine_ls_number_reflns 2322
_refine_ls_number_restraints 6
_refine_ls_restrained_S_all 0.998
_refine_ls_R_factor_all 0.0683
_refine_ls_R_factor_gt 0.0418
_refine_ls_shift/su_max 0.000
_refine_ls_shift/su_mean 0.000
_refine_ls_structure_factor_coef Fsqd
_refine_ls_weighting_details 'calc w=1/[\s^2^(Fo^2^)+(0.0370P)^2^+0.0000P] where P=(Fo^2^+2Fc^2^)/3'
_refine_ls_weighting_scheme calc
_refine_ls_wR_factor_gt 0.0846
_refine_ls_wR_factor_ref 0.0884
_reflns_number_gt 1457
_reflns_number_total 2322
_reflns_threshold_expression >2sigma(I)
_cod_data_source_file b805727c.txt
_cod_data_source_block 1
_cod_depositor_comments
;
The following automatic conversions were performed:
'_symmetry_cell_setting' value 'Monoclinic' changed to 'monoclinic'
according to '/home/saulius/struct/CIF-dictionaries/cif_core.dic'
dictionary named 'cif_core.dic' version 2.4.1 from 2010-06-29.

Automatic conversion script
Id: cif_fix_enum 1527 2010-12-29 10:47:43Z saulius 
;
_cod_original_cell_volume 2616.2(11)
_cod_original_sg_symbol_H-M C2/c
_cod_database_code 7202159

loop_
_symmetry_equiv_pos_as_xyz
'x, y, z'
'-x, y, -z+1/2'
'x+1/2, y+1/2, z'
'-x+1/2, y+1/2, -z+1/2'
'-x, -y, -z'
'x, -y, z-1/2'
'-x+1/2, -y+1/2, -z'
'x+1/2, -y+1/2, z-1/2'

loop_
_atom_site_label
_atom_site_type_symbol
_atom_site_fract_x
_atom_site_fract_y
_atom_site_fract_z
_atom_site_U_iso_or_equiv
_atom_site_adp_type
_atom_site_occupancy
_atom_site_symmetry_multiplicity
_atom_site_calc_flag
_atom_site_refinement_flags
_atom_site_disorder_assembly
_atom_site_disorder_group
Cu1 Cu 0.0000 0.0000 0.0000 0.03249(19) Uani 1 2 d S . .
N1 N 0.07566(10) -0.0775(2) 0.0138(3) 0.0326(7) Uani 1 1 d . . .
O1 O 0.0000 -0.0612(3) 0.2500 0.0413(9) Uani 1 2 d S . .
O2 O 0.03385(8) 0.15017(18) 0.0669(2) 0.0337(6) Uani 1 1 d . . .
O3 O 0.09108(10) 0.1832(2) -0.0901(2) 0.0480(7) Uani 1 1 d . . .
O6 O 0.0000 0.6696(3) 0.2500 0.0565(10) Uani 1 2 d S . .
C1 C 0.08712(14) -0.1505(3) -0.0863(4) 0.0430(9) Uani 1 1 d . . .
H1 H 0.0593 -0.1652 -0.1625 0.052 Uiso 1 1 calc R . .
C2 C 0.13824(17) -0.2043(4) -0.0805(4) 0.0751(14) Uani 1 1 d . . .
H2 H 0.1449 -0.2522 -0.1540 0.090 Uiso 1 1 calc R . .
C3 C 0.17976(17) -0.1884(5) 0.0319(4) 0.0852(16) Uani 1 1 d . . .
C4 C 0.16825(15) -0.1123(4) 0.1339(4) 0.0717(13) Uani 1 1 d . . .
H4A H 0.1956 -0.0964 0.2108 0.086 Uiso 1 1 calc R . .
C5 C 0.11639(14) -0.0596(3) 0.1223(4) 0.0472(9) Uani 1 1 d . . .
H5 H 0.1094 -0.0092 0.1932 0.057 Uiso 1 1 calc R . .
C6 C 0.2441(5) -0.204(2) 0.0456(19) 0.063(4) Uani 0.395(17) 1 d PU . 1
H6A H 0.2611 -0.1309 0.0209 0.075 Uiso 0.395(17) 1 calc PR . 1
H6B H 0.2598 -0.2232 0.1413 0.075 Uiso 0.395(17) 1 calc PR . 1
C6' C 0.2314(4) -0.2813(12) 0.0439(11) 0.063(3) Uani 0.605(17) 1 d PU . 2
H6'1 H 0.2498 -0.2910 0.1398 0.075 Uiso 0.605(17) 1 calc PR . 2
H6'2 H 0.2192 -0.3575 0.0051 0.075 Uiso 0.605(17) 1 calc PR . 2
C7 C 0.06890(13) 0.2112(3) 0.0110(3) 0.0347(8) Uani 1 1 d . . .
C8 C 0.08145(13) 0.3303(3) 0.0796(3) 0.0312(8) Uani 1 1 d . . .
C9 C 0.13353(14) 0.3866(3) 0.0879(3) 0.0385(9) Uani 1 1 d . A .
C10 C 0.14072(14) 0.4971(3) 0.1484(4) 0.0486(9) Uani 1 1 d . . .
H10 H 0.1753 0.5349 0.1538 0.058 Uiso 1 1 calc R . .
C11 C 0.09748(15) 0.5521(3) 0.2007(4) 0.0469(9) Uani 1 1 d . . .
H11 H 0.1031 0.6267 0.2404 0.056 Uiso 1 1 calc R . .
C12 C 0.04598(12) 0.4977(3) 0.1950(3) 0.0332(7) Uani 1 1 d . . .
C13 C 0.03861(13) 0.3874(3) 0.1346(3) 0.0334(8) Uani 1 1 d . . .
H13 H 0.0040 0.3501 0.1306 0.040 Uiso 1 1 calc R . .
C14 C 0.18371(16) 0.3289(4) 0.0414(5) 0.0529(11) Uani 1 1 d . . .
C15 C 0.0000 0.5621(4) 0.2500 0.0353(11) Uani 1 2 d S . .
O4 O 0.19661(13) 0.2251(3) 0.0981(4) 0.0578(13) Uani 0.802(5) 1 d P A 1
H4 H 0.2256 0.2009 0.0734 0.087 Uiso 0.802(5) 1 calc PR A 1
O5 O 0.2101(2) 0.3796(4) -0.0358(5) 0.0670(15) Uani 0.802(5) 1 d P A 1
O4' O 0.1818(6) 0.2745(14) -0.0774(15) 0.072(6) Uani 0.198(5) 1 d P A 2
H4' H 0.1496 0.2762 -0.1201 0.109 Uiso 0.198(5) 1 calc PR A 2
O5' O 0.2301(7) 0.3989(18) 0.048(2) 0.069(6) Uani 0.198(5) 1 d P A 2
H1W H -0.0260(15) -0.102(3) 0.219(4) 0.082 Uiso 1 1 d . . .

loop_
_atom_site_aniso_label
_atom_site_aniso_U_11
_atom_site_aniso_U_22
_atom_site_aniso_U_33
_atom_site_aniso_U_23
_atom_site_aniso_U_13
_atom_site_aniso_U_12
Cu1 0.0233(3) 0.0298(3) 0.0443(4) -0.0043(3) 0.0051(2) 0.0017(3)
N1 0.0284(15) 0.0343(17) 0.0347(16) 0.0016(14) 0.0038(13) 0.0004(12)
O1 0.041(2) 0.043(2) 0.041(2) 0.000 0.0076(18) 0.000
O2 0.0291(13) 0.0322(13) 0.0418(14) -0.0040(10) 0.0118(11) -0.0048(10)
O3 0.0566(17) 0.0505(16) 0.0418(15) -0.0103(13) 0.0235(13) -0.0035(13)
O6 0.058(2) 0.030(2) 0.083(3) 0.000 0.017(2) 0.000
C1 0.031(2) 0.058(3) 0.039(2) -0.0031(19) 0.0021(17) 0.0091(17)
C2 0.050(3) 0.120(4) 0.054(3) -0.022(3) 0.005(2) 0.044(3)
C3 0.044(3) 0.153(5) 0.058(3) -0.004(3) 0.007(2) 0.051(3)
C4 0.030(2) 0.125(4) 0.056(3) -0.009(3) -0.008(2) 0.016(2)
C5 0.033(2) 0.064(2) 0.044(2) -0.010(2) 0.0057(18) 0.0059(18)
C6 0.015(6) 0.078(8) 0.096(8) -0.026(9) 0.011(5) 0.011(6)
C6' 0.039(5) 0.070(6) 0.080(5) 0.020(6) 0.010(4) -0.008(5)
C7 0.032(2) 0.034(2) 0.035(2) -0.0007(17) -0.0047(16) 0.0041(16)
C8 0.0329(19) 0.0325(19) 0.0282(19) 0.0015(15) 0.0042(15) -0.0025(15)
C9 0.032(2) 0.040(2) 0.044(2) 0.0007(17) 0.0101(17) -0.0066(16)
C10 0.039(2) 0.046(2) 0.063(2) -0.005(2) 0.0147(18) -0.017(2)
C11 0.056(3) 0.034(2) 0.052(2) -0.0089(18) 0.0116(19) -0.0109(18)
C12 0.0347(18) 0.0319(18) 0.0334(17) 0.0005(18) 0.0068(14) -0.0059(19)
C13 0.0294(18) 0.036(2) 0.0352(19) 0.0028(16) 0.0055(15) -0.0064(15)
C14 0.034(2) 0.064(3) 0.063(3) -0.014(3) 0.012(2) -0.007(2)
C15 0.041(3) 0.028(3) 0.036(3) 0.000 0.003(2) 0.000
O4 0.050(2) 0.053(2) 0.078(3) 0.015(2) 0.0316(18) 0.0122(17)
O5 0.054(3) 0.069(3) 0.087(4) 0.019(3) 0.038(3) 0.002(3)
O4' 0.055(10) 0.098(14) 0.061(11) -0.026(9) 0.000(7) 0.014(9)
O5' 0.034(10) 0.067(11) 0.108(17) -0.021(12) 0.022(10) -0.008(8)

loop_
_atom_type_symbol
_atom_type_description
_atom_type_scat_dispersion_real
_atom_type_scat_dispersion_imag
_atom_type_scat_source
C C 0.0033 0.0016 'International Tables Vol C Tables 4.2.6.8 and 6.1.1.4'
H H 0.0000 0.0000 'International Tables Vol C Tables 4.2.6.8 and 6.1.1.4'
N N 0.0061 0.0033 'International Tables Vol C Tables 4.2.6.8 and 6.1.1.4'
O O 0.0106 0.0060 'International Tables Vol C Tables 4.2.6.8 and 6.1.1.4'
Cu Cu 0.3201 1.2651 'International Tables Vol C Tables 4.2.6.8 and 6.1.1.4'

loop_
_geom_angle_atom_site_label_1
_geom_angle_atom_site_label_2
_geom_angle_atom_site_label_3
_geom_angle
_geom_angle_site_symmetry_1
_geom_angle_site_symmetry_3
_geom_angle_publ_flag
O2 Cu1 O2 180.00(18) 5 . ?
O2 Cu1 N1 91.91(9) 5 5 ?
O2 Cu1 N1 88.09(9) . 5 ?
O2 Cu1 N1 88.09(9) 5 . ?
O2 Cu1 N1 91.91(9) . . ?
N1 Cu1 N1 180.00(14) 5 . ?
O2 Cu1 O1 90.86(9) 5 . ?
O2 Cu1 O1 89.14(9) . . ?
N1 Cu1 O1 92.62(8) 5 . ?
N1 Cu1 O1 87.38(8) . . ?
C5 N1 C1 117.1(3) . . ?
C5 N1 Cu1 122.1(2) . . ?
C1 N1 Cu1 120.8(2) . . ?
Cu1 O1 H1W 86(3) . . ?
C7 O2 Cu1 126.9(2) . . ?
N1 C1 C2 122.4(3) . . ?
N1 C1 H1 118.8 . . ?
C2 C1 H1 118.8 . . ?
C1 C2 C3 120.8(4) . . ?
C1 C2 H2 119.6 . . ?
C3 C2 H2 119.6 . . ?
C2 C3 C4 116.7(4) . . ?
C2 C3 C6 130.5(8) . . ?
C4 C3 C6 109.0(8) . . ?
C2 C3 C6' 115.3(6) . . ?
C4 C3 C6' 126.7(5) . . ?
C6 C3 C6' 34.1(5) . . ?
C5 C4 C3 120.0(4) . . ?
C5 C4 H4A 120.0 . . ?
C3 C4 H4A 120.0 . . ?
N1 C5 C4 122.9(3) . . ?
N1 C5 H5 118.5 . . ?
C4 C5 H5 118.5 . . ?
C6 C6 C3 109.0(15) 7_545 . ?
C6 C6 H6A 109.9 7_545 . ?
C3 C6 H6A 109.9 . . ?
C6 C6 H6B 109.9 7_545 . ?
C3 C6 H6B 109.9 . . ?
H6A C6 H6B 108.3 . . ?
C6' C6' C3 99.9(9) 7_545 . ?
C6' C6' H6'1 111.8 7_545 . ?
C3 C6' H6'1 111.8 . . ?
C6' C6' H6'2 111.8 7_545 . ?
C3 C6' H6'2 111.8 . . ?
H6'1 C6' H6'2 109.5 . . ?
O3 C7 O2 126.7(3) . . ?
O3 C7 C8 119.9(3) . . ?
O2 C7 C8 113.4(3) . . ?
C13 C8 C9 118.5(3) . . ?
C13 C8 C7 118.3(3) . . ?
C9 C8 C7 123.2(3) . . ?
C10 C9 C8 119.3(3) . . ?
C10 C9 C14 117.9(3) . . ?
C8 C9 C14 122.7(3) . . ?
C11 C10 C9 121.0(3) . . ?
C11 C10 H10 119.5 . . ?
C9 C10 H10 119.5 . . ?
C10 C11 C12 120.7(3) . . ?
C10 C11 H11 119.7 . . ?
C12 C11 H11 119.7 . . ?
C11 C12 C13 118.5(3) . . ?
C11 C12 C15 118.7(3) . . ?
C13 C12 C15 122.8(3) . . ?
C12 C13 C8 122.0(3) . . ?
C12 C13 H13 119.0 . . ?
C8 C13 H13 119.0 . . ?
O5 C14 O4' 67.9(8) . . ?
O5 C14 O4 125.0(4) . . ?
O4' C14 O4 85.2(8) . . ?
O5 C14 O5' 40.4(9) . . ?
O4' C14 O5' 103.2(12) . . ?
O4 C14 O5' 111.4(10) . . ?
O5 C14 C9 120.6(4) . . ?
O4' C14 C9 123.7(7) . . ?
O4 C14 C9 114.3(4) . . ?
O5' C14 C9 115.1(9) . . ?
O6 C15 C12 119.3(2) . . ?
O6 C15 C12 119.3(2) . 2 ?
C12 C15 C12 121.5(4) . 2 ?
C14 O4 H4 109.5 . . ?
C14 O4' H4' 109.5 . . ?

loop_
_geom_bond_atom_site_label_1
_geom_bond_atom_site_label_2
_geom_bond_distance
_geom_bond_site_symmetry_2
_geom_bond_publ_flag
Cu1 O2 1.955(2) 5 ?
Cu1 O2 1.955(2) . ?
Cu1 N1 2.010(2) 5 ?
Cu1 N1 2.010(2) . ?
Cu1 O1 2.5206(11) . ?
N1 C5 1.334(4) . ?
N1 C1 1.337(4) . ?
O1 H1W 0.80(3) . ?
O2 C7 1.278(4) . ?
O3 C7 1.231(4) . ?
O6 C15 1.220(5) . ?
C1 C2 1.368(5) . ?
C1 H1 0.9300 . ?
C2 C3 1.369(5) . ?
C2 H2 0.9300 . ?
C3 C4 1.373(5) . ?
C3 C6 1.545(12) . ?
C3 C6' 1.620(10) . ?
C4 C5 1.374(5) . ?
C4 H4A 0.9300 . ?
C5 H5 0.9300 . ?
C6 C6 1.43(4) 7_545 ?
C6 H6A 0.9700 . ?
C6 H6B 0.9700 . ?
C6' C6' 1.51(2) 7_545 ?
C6' H6'1 0.9700 . ?
C6' H6'2 0.9700 . ?
C7 C8 1.515(4) . ?
C8 C13 1.395(4) . ?
C8 C9 1.399(4) . ?
C9 C10 1.383(4) . ?
C9 C14 1.506(5) . ?
C10 C11 1.379(4) . ?
C10 H10 0.9300 . ?
C11 C12 1.379(4) . ?
C11 H11 0.9300 . ?
C12 C13 1.381(4) . ?
C12 C15 1.495(4) . ?
C13 H13 0.9300 . ?
C14 O5 1.203(6) . ?
C14 O4' 1.301(14) . ?
C14 O4 1.316(5) . ?
C14 O5' 1.364(18) . ?
C15 C12 1.495(4) 2 ?
O4 H4 0.8200 . ?
O4' H4' 0.8200 . ?

loop_
_geom_torsion_atom_site_label_1
_geom_torsion_atom_site_label_2
_geom_torsion_atom_site_label_3
_geom_torsion_atom_site_label_4
_geom_torsion
_geom_torsion_site_symmetry_1
_geom_torsion_site_symmetry_2
_geom_torsion_site_symmetry_3
_geom_torsion_site_symmetry_4
_geom_torsion_publ_flag
O2 Cu1 N1 C5 -137.8(3) 5 . . . ?
O2 Cu1 N1 C5 42.2(3) . . . . ?
N1 Cu1 N1 C5 50(69) 5 . . . ?
O1 Cu1 N1 C5 -46.9(3) . . . . ?
O2 Cu1 N1 C1 41.8(2) 5 . . . ?
O2 Cu1 N1 C1 -138.2(2) . . . . ?
N1 Cu1 N1 C1 -131(68) 5 . . . ?
O1 Cu1 N1 C1 132.7(3) . . . . ?
O2 Cu1 O2 C7 69(53) 5 . . . ?
N1 Cu1 O2 C7 -120.7(3) 5 . . . ?
N1 Cu1 O2 C7 59.3(3) . . . . ?
O1 Cu1 O2 C7 146.6(2) . . . . ?
C5 N1 C1 C2 -0.7(5) . . . . ?
Cu1 N1 C1 C2 179.7(3) . . . . ?
N1 C1 C2 C3 2.2(7) . . . . ?
C1 C2 C3 C4 -2.9(8) . . . . ?
C1 C2 C3 C6 -158.2(12) . . . . ?
C1 C2 C3 C6' 165.1(6) . . . . ?
C2 C3 C4 C5 2.3(8) . . . . ?
C6 C3 C4 C5 162.6(10) . . . . ?
C6' C3 C4 C5 -164.2(7) . . . . ?
C1 N1 C5 C4 0.0(5) . . . . ?
Cu1 N1 C5 C4 179.6(3) . . . . ?
C3 C4 C5 N1 -0.8(7) . . . . ?
C2 C3 C6 C6 -32(3) . . . 7_545 ?
C4 C3 C6 C6 171.1(19) . . . 7_545 ?
C6' C3 C6 C6 42.7(16) . . . 7_545 ?
C2 C3 C6' C6' 87.7(12) . . . 7_545 ?
C4 C3 C6' C6' -105.7(10) . . . 7_545 ?
C6 C3 C6' C6' -38.0(13) . . . 7_545 ?
Cu1 O2 C7 O3 -5.5(5) . . . . ?
Cu1 O2 C7 C8 173.03(18) . . . . ?
O3 C7 C8 C13 145.6(3) . . . . ?
O2 C7 C8 C13 -33.0(4) . . . . ?
O3 C7 C8 C9 -33.1(5) . . . . ?
O2 C7 C8 C9 148.3(3) . . . . ?
C13 C8 C9 C10 -0.8(5) . . . . ?
C7 C8 C9 C10 177.9(3) . . . . ?
C13 C8 C9 C14 175.4(3) . . . . ?
C7 C8 C9 C14 -5.9(5) . . . . ?
C8 C9 C10 C11 0.2(5) . . . . ?
C14 C9 C10 C11 -176.2(4) . . . . ?
C9 C10 C11 C12 0.5(5) . . . . ?
C10 C11 C12 C13 -0.5(5) . . . . ?
C10 C11 C12 C15 -178.5(3) . . . . ?
C11 C12 C13 C8 -0.2(5) . . . . ?
C15 C12 C13 C8 177.8(3) . . . . ?
C9 C8 C13 C12 0.8(5) . . . . ?
C7 C8 C13 C12 -177.9(3) . . . . ?
C10 C9 C14 O5 -53.7(6) . . . . ?
C8 C9 C14 O5 130.1(5) . . . . ?
C10 C9 C14 O4' -136.1(10) . . . . ?
C8 C9 C14 O4' 47.7(11) . . . . ?
C10 C9 C14 O4 122.8(4) . . . . ?
C8 C9 C14 O4 -53.4(5) . . . . ?
C10 C9 C14 O5' -8.1(13) . . . . ?
C8 C9 C14 O5' 175.7(11) . . . . ?
C11 C12 C15 O6 26.9(3) . . . . ?
C13 C12 C15 O6 -151.0(2) . . . . ?
C11 C12 C15 C12 -153.1(3) . . . 2 ?
C13 C12 C15 C12 29.0(2) . . . 2 ?
